data_1539991
loop_
_publ_author_name
'Zanin, I.E.'
'Aleinikova, K.B.'
'Afanas'ev, M.M.'
'Antipin, M. Yu.'

_publ_section_title
;
 Structure of Zn3 P2
;
_journal_name_full 'Zhurnal Strukturnoi Khimii (Issue-No. from 1981)'
_journal_page_first 889
_journal_page_last 892
_journal_volume 45
_journal_year 2004
_chemical_formula_sum 'P2 Zn3'
_chemical_name_systematic 'Zn3 P2'
_space_group_IT_number 137
_symmetry_space_group_name_Hall '-P 4ac 2a'
_symmetry_space_group_name_H-M 'P 42/n m c :2'
_cell_angle_alpha 90
_cell_angle_beta 90
_cell_angle_gamma 90
_cell_formula_units_Z 8
_cell_length_a 8.0785
_cell_length_b 8.0785
_cell_length_c 11.3966
_cell_volume 743.767
_citation_journal_id_ASTM ZSTKAI
_cod_data_source_file Zanin_ZSTKAI_2004_530.cif
_cod_data_source_block P2Zn3
_cod_original_cell_volume 743.7667
_cod_database_code 1539991

loop_
_symmetry_equiv_pos_as_xyz
x,y,z
-y+1/2,x,z+1/2
-x+1/2,-y+1/2,z
y,-x+1/2,z+1/2
x+1/2,-y,-z
y+1/2,x+1/2,-z+1/2
-x,y+1/2,-z
-y,-x,-z+1/2
-x,-y,-z
y-1/2,-x,-z-1/2
x-1/2,y-1/2,-z
-y,x-1/2,-z-1/2
-x-1/2,y,z
-y-1/2,-x-1/2,z-1/2
x,-y-1/2,z
y,x,z-1/2

loop_
_atom_site_label
_atom_site_type_symbol
_atom_site_fract_x
_atom_site_fract_y
_atom_site_fract_z
_atom_site_occupancy
_atom_site_U_iso_or_equiv
Zn1 Zn+2 0.53251 0.75 0.13336 1 0.0
P3 P-3 0.75 0.75 -0.00571 1 0.0
P1 P-3 0.25 0.75 -0.00292 1 0.0
Zn2 Zn+2 0.25 0.50333 0.10381 1 0.0
Zn3 Zn+2 0.46763 0.75 -0.14323 1 0.0
P2 P-3 0.49572 0.50428 0.25 1 0.0
